data_2201991
loop_
_publ_author_name
'Linehan, Justin'
'Crundwell, Guy'
'Herron, Steven R.'
'Kantardjieff, Katherine A.'

_publ_section_title
;
1,4-Diphenyl-2,3-dithien-3-ylcyclopentadien-1-one
;
_journal_name_full 'Acta Crystallographica, Section E'
_journal_page_first o466
_journal_page_last o468
_journal_paper_doi 10.1107/S1600536803005737
_journal_volume 59
_journal_year 2003
_chemical_formula_iupac 'C25 H16 O S2'
_chemical_formula_moiety 'C25 H16 O S2'
_chemical_formula_sum 'C25 H16 O S2'
_chemical_formula_weight 396.50
_chemical_melting_point 454
_chemical_name_common
;
1,4-diphenyl-2,3-di-3-thienylcyclopentadienone
;
_space_group_IT_number 14
_symmetry_cell_setting monoclinic
_symmetry_space_group_name_Hall '-P 2ybc'
_symmetry_space_group_name_H-M 'P 1 21/c 1'
_cell_angle_alpha 90.00
_cell_angle_beta 94.325(3)
_cell_angle_gamma 90.00
_cell_formula_units_Z 4
_cell_length_a 21.2902(19)
_cell_length_b 10.4773(9)
_cell_length_c 8.8835(8)
_cell_measurement_temperature 293(2)
_cell_volume 1975.9(3)
_diffrn_ambient_temperature 293(2)
_exptl_crystal_density_diffrn 1.333
_cod_depositor_comments
;
The following automatic conversions were performed:
'_geom_bond_publ_flag' value 'YES' changed to 'yes' according to
'/home/saulius/struct/CIF-dictionaries/cif_core.dic' dictionary named
'cif_core.dic' version 2.4.1 from 2010-06-29 (34
times).

'_geom_bond_publ_flag' value 'NO' changed to 'no' according to
'/home/saulius/struct/CIF-dictionaries/cif_core.dic' dictionary named
'cif_core.dic' version 2.4.1 from 2010-06-29 (18 times).

Automatic conversion script
Id: cif_fix_enum 1527 2010-12-29 10:47:43Z saulius 
;
_cod_original_sg_symbol_H-M 'P 21/c'
_cod_database_code 2201991

loop_
_symmetry_equiv_pos_as_xyz
'x, y, z'
'-x, y+1/2, -z+1/2'
'-x, -y, -z'
'x, -y-1/2, z-1/2'

loop_
_atom_site_label
_atom_site_fract_x
_atom_site_fract_y
_atom_site_fract_z
_atom_site_U_iso_or_equiv
_atom_site_adp_type
_atom_site_calc_flag
_atom_site_refinement_flags
_atom_site_occupancy
_atom_site_disorder_assembly
_atom_site_disorder_group
_atom_site_type_symbol
O1 0.19139(8) -0.07653(15) 0.4913(2) 0.0504(4) Uani d . 1 . . O
C1 0.21176(10) 0.0317(2) 0.4911(2) 0.0380(5) Uani d . 1 A . C
C2 0.17404(10) 0.1530(2) 0.4633(2) 0.0368(5) Uani d . 1 A . C
C3 0.21497(10) 0.2515(2) 0.4825(2) 0.0353(5) Uani d . 1 . . C
C4 0.28199(9) 0.19964(19) 0.5138(2) 0.0350(5) Uani d . 1 A . C
C5 0.27998(10) 0.0709(2) 0.5212(2) 0.0378(5) Uani d . 1 . . C
C6 0.33077(10) -0.0251(2) 0.5450(3) 0.0400(5) Uani d . 1 A . C
C7 0.32373(12) -0.1265(2) 0.6436(3) 0.0515(6) Uani d . 1 . . C
H7A 0.2869 -0.1342 0.6927 0.062 Uiso calc R 1 A . H
C8 0.37151(15) -0.2165(3) 0.6693(4) 0.0684(9) Uani d . 1 A . C
H8A 0.3664 -0.2839 0.7355 0.082 Uiso calc R 1 . . H
C9 0.42635(14) -0.2063(3) 0.5971(4) 0.0735(10) Uani d . 1 . . C
H9A 0.4584 -0.2659 0.6156 0.088 Uiso calc R 1 A . H
C10 0.43378(13) -0.1069(3) 0.4968(4) 0.0679(9) Uani d . 1 A . C
H10A 0.4705 -0.1006 0.4469 0.082 Uiso calc R 1 . . H
C11 0.38640(11) -0.0170(2) 0.4710(3) 0.0515(6) Uani d . 1 . . C
H11A 0.3916 0.0494 0.4036 0.062 Uiso calc R 1 A . H
C12 0.10449(10) 0.1517(2) 0.4354(2) 0.0398(5) Uani d . 1 . . C
C13 0.07495(11) 0.0592(2) 0.3407(3) 0.0474(6) Uani d . 1 A . C
H13A 0.0991 -0.0018 0.2953 0.057 Uiso calc R 1 . . H
C14 0.00954(12) 0.0580(3) 0.3142(3) 0.0591(7) Uani d . 1 . . C
H14A -0.0097 -0.0032 0.2505 0.071 Uiso calc R 1 A . H
C15 -0.02681(12) 0.1472(3) 0.3818(3) 0.0625(8) Uani d . 1 A . C
H15A -0.0704 0.1459 0.3640 0.075 Uiso calc R 1 . . H
C16 0.00176(12) 0.2384(3) 0.4760(3) 0.0608(7) Uani d . 1 . . C
H16A -0.0228 0.2985 0.5216 0.073 Uiso calc R 1 A . H
C17 0.06693(11) 0.2409(2) 0.5033(3) 0.0492(6) Uani d . 1 A . C
H17A 0.0857 0.3025 0.5673 0.059 Uiso calc R 1 . . H
S1 0.16123(6) 0.61343(7) 0.40144(13) 0.0540(3) Uani d PD 0.8111(19) A 1 S
C18 0.16631(11) 0.45343(15) 0.3682(3) 0.0461(6) Uani d PD 0.8111(19) A 1 C
H18A 0.1474 0.4136 0.2828 0.055 Uiso calc PR 0.8111(19) A 1 H
C19 0.20124(9) 0.38945(19) 0.4810(2) 0.0357(5) Uani d PD 0.8111(19) A 1 C
C20 0.22383(11) 0.4730(2) 0.5987(3) 0.0434(5) Uani d PD 0.8111(19) A 1 C
H20A 0.2482 0.4471 0.6846 0.052 Uiso calc PR 0.8111(19) A 1 H
C21 0.2055(2) 0.5954(3) 0.5705(3) 0.0492(8) Uani d PD 0.8111(19) A 1 C
H21A 0.2158 0.6627 0.6360 0.059 Uiso calc PR 0.8111(19) A 1 H
S2 0.41531(4) 0.46536(10) 0.48011(12) 0.0486(2) Uani d PD 0.8111(19) A 1 S
C22 0.34337(8) 0.3942(2) 0.4431(3) 0.0436(5) Uani d PD 0.8111(19) A 1 C
H22A 0.3118 0.4259 0.3752 0.052 Uiso calc PR 0.8111(19) A 1 H
C23 0.33786(10) 0.28354(19) 0.5268(2) 0.0362(5) Uani d PD 0.8111(19) A 1 C
C24 0.39375(10) 0.2611(2) 0.6215(3) 0.0443(5) Uani d PD 0.8111(19) A 1 C
H24A 0.3982 0.1931 0.6887 0.053 Uiso calc PR 0.8111(19) A 1 H
C25 0.43851(17) 0.3454(2) 0.6052(4) 0.0521(8) Uani d PD 0.8111(19) A 1 C
H25A 0.4783 0.3408 0.6556 0.063 Uiso calc PR 0.8111(19) A 1 H
S1B 0.2010(3) 0.6277(3) 0.5772(7) 0.0540(3) Uani d PD 0.19 A 2 S
C18B 0.22383(11) 0.4730(2) 0.5987(3) 0.0434(5) Uani d PD 0.19 A 2 C
H18B 0.2494 0.4450 0.6818 0.052 Uiso calc PR 0.1889(19) A 2 H
C19B 0.20124(9) 0.38945(19) 0.4810(2) 0.0357(5) Uani d PD 0.19 A 2 C
C20B 0.16631(11) 0.45343(15) 0.3682(3) 0.0461(6) Uani d PD 0.19 A 2 C
H20B 0.1489 0.4177 0.2787 0.055 Uiso calc PR 0.1889(19) A 2 H
C21B 0.1613(11) 0.5818(13) 0.4112(16) 0.0492(8) Uani d PD 0.19 A 2 C
H21B 0.1374 0.6396 0.3517 0.059 Uiso calc PR 0.1889(19) A 2 H
S2B 0.44271(19) 0.3893(3) 0.6056(6) 0.0486(2) Uani d PD 0.19 A 2 S
C22B 0.39375(10) 0.2611(2) 0.6215(3) 0.0443(5) Uani d PD 0.19 A 2 C
H22B 0.4022 0.1894 0.6814 0.053 Uiso calc PR 0.1889(19) A 2 H
C23B 0.33786(10) 0.28354(19) 0.5268(2) 0.0362(5) Uani d PD 0.19 A 2 C
C24B 0.34337(8) 0.3942(2) 0.4431(3) 0.0436(5) Uani d PD 0.19 A 2 C
H24B 0.3103 0.4224 0.3770 0.052 Uiso calc PR 0.1889(19) A 2 H
C25B 0.3982(7) 0.4599(17) 0.4604(19) 0.0521(8) Uani d PD 0.19 A 2 C
H25B 0.4095 0.5300 0.4041 0.063 Uiso calc PR 0.1889(19) A 2 H

loop_
_atom_site_aniso_label
_atom_site_aniso_U_11
_atom_site_aniso_U_22
_atom_site_aniso_U_33
_atom_site_aniso_U_12
_atom_site_aniso_U_13
_atom_site_aniso_U_23
O1 0.0488(10) 0.0346(8) 0.0670(11) -0.0088(7) -0.0015(8) 0.0021(8)
C1 0.0400(11) 0.0339(11) 0.0399(12) -0.0046(9) 0.0017(9) -0.0013(9)
C2 0.0381(11) 0.0338(11) 0.0384(11) -0.0030(9) 0.0022(9) 0.0007(9)
C3 0.0360(11) 0.0347(11) 0.0352(11) -0.0002(9) 0.0029(8) 0.0016(9)
C4 0.0336(10) 0.0336(10) 0.0377(11) -0.0020(8) 0.0034(8) -0.0006(9)
C5 0.0355(11) 0.0341(11) 0.0436(12) -0.0018(9) 0.0023(9) -0.0003(9)
C6 0.0381(11) 0.0305(10) 0.0502(13) -0.0011(9) -0.0046(9) -0.0058(9)
C7 0.0564(15) 0.0351(12) 0.0610(15) -0.0024(11) -0.0078(12) 0.0027(11)
C8 0.077(2) 0.0385(14) 0.085(2) 0.0074(13) -0.0263(17) 0.0009(14)
C9 0.0587(18) 0.0442(15) 0.112(3) 0.0152(13) -0.0327(17) -0.0236(16)
C10 0.0441(14) 0.0561(17) 0.103(2) 0.0049(12) -0.0007(14) -0.0321(17)
C11 0.0459(13) 0.0412(12) 0.0675(17) 0.0009(11) 0.0053(12) -0.0112(12)
C12 0.0370(11) 0.0411(12) 0.0412(12) -0.0056(9) 0.0014(9) 0.0039(10)
C13 0.0459(13) 0.0479(13) 0.0478(13) -0.0082(11) -0.0007(10) 0.0006(11)
C14 0.0496(15) 0.0709(18) 0.0551(15) -0.0164(13) -0.0075(12) 0.0045(14)
C15 0.0334(12) 0.092(2) 0.0606(16) -0.0064(13) -0.0034(11) 0.0094(15)
C16 0.0397(13) 0.0797(19) 0.0637(17) 0.0055(13) 0.0083(12) 0.0021(15)
C17 0.0410(12) 0.0553(14) 0.0516(14) -0.0026(11) 0.0051(10) -0.0037(11)
S1 0.0545(5) 0.0346(5) 0.0718(6) 0.0100(5) -0.0031(4) 0.0044(4)
C18 0.0456(13) 0.0409(12) 0.0503(13) 0.0021(10) -0.0053(10) 0.0007(10)
C19 0.0321(10) 0.0336(11) 0.0418(12) -0.0013(8) 0.0050(8) 0.0004(9)
C20 0.0423(12) 0.0421(12) 0.0454(12) -0.0009(10) 0.0002(10) -0.0040(10)
C21 0.0515(19) 0.0240(16) 0.072(2) 0.0088(16) 0.0063(15) -0.0087(16)
S2 0.0414(5) 0.0357(4) 0.0698(6) -0.0122(4) 0.0109(4) -0.0010(4)
C22 0.0399(12) 0.0363(12) 0.0550(14) -0.0038(9) 0.0067(10) 0.0021(10)
C23 0.0360(11) 0.0310(10) 0.0419(11) -0.0012(8) 0.0054(9) -0.0028(9)
C24 0.0394(12) 0.0440(12) 0.0492(13) -0.0047(10) 0.0018(10) 0.0013(10)
C25 0.0516(18) 0.0319(16) 0.071(2) -0.0096(15) -0.0043(15) -0.0064(17)
S1B 0.0545(5) 0.0346(5) 0.0718(6) 0.0100(5) -0.0031(4) 0.0044(4)
C18B 0.0423(12) 0.0421(12) 0.0454(12) -0.0009(10) 0.0002(10) -0.0040(10)
C19B 0.0321(10) 0.0336(11) 0.0418(12) -0.0013(8) 0.0050(8) 0.0004(9)
C20B 0.0456(13) 0.0409(12) 0.0503(13) 0.0021(10) -0.0053(10) 0.0007(10)
C21B 0.0515(19) 0.0240(16) 0.072(2) 0.0088(16) 0.0063(15) -0.0087(16)
S2B 0.0414(5) 0.0357(4) 0.0698(6) -0.0122(4) 0.0109(4) -0.0010(4)
C22B 0.0394(12) 0.0440(12) 0.0492(13) -0.0047(10) 0.0018(10) 0.0013(10)
C23B 0.0360(11) 0.0310(10) 0.0419(11) -0.0012(8) 0.0054(9) -0.0028(9)
C24B 0.0399(12) 0.0363(12) 0.0550(14) -0.0038(9) 0.0067(10) 0.0021(10)
C25B 0.0516(18) 0.0319(16) 0.071(2) -0.0096(15) -0.0043(15) -0.0064(17)

loop_
_geom_bond_atom_site_label_1
_geom_bond_atom_site_label_2
_geom_bond_site_symmetry_2
_geom_bond_distance
_geom_bond_publ_flag
O1 C1 . 1.214(3) yes
C1 C2 . 1.513(3) yes
C1 C5 . 1.514(3) yes
C2 C3 . 1.353(3) yes
C2 C12 . 1.483(3) yes
C3 C19 . 1.474(3) yes
C3 C4 . 1.533(3) yes
C4 C5 . 1.351(3) yes
C4 C23 . 1.477(3) yes
C5 C6 . 1.480(3) yes
C6 C7 . 1.392(3) yes
C6 C11 . 1.400(3) yes
C7 C8 . 1.393(4) yes
C7 H7A . 0.9300 no
C8 C9 . 1.378(5) yes
C8 H8A . 0.9300 no
C9 C10 . 1.387(5) yes
C9 H9A . 0.9300 no
C10 C11 . 1.387(4) yes
C10 H10A . 0.9300 no
C11 H11A . 0.9300 no
C12 C17 . 1.397(3) yes
C12 C13 . 1.401(3) yes
C13 C14 . 1.395(3) yes
C13 H13A . 0.9300 no
C14 C15 . 1.379(4) yes
C14 H14A . 0.9300 no
C15 C16 . 1.381(4) yes
C15 H15A . 0.9300 no
C16 C17 . 1.391(3) yes
C16 H16A . 0.9300 no
C17 H17A . 0.9300 no
S1 C18 . 1.7071(16) yes
S1 C21 . 1.7225(19) yes
C18 C19 . 1.377(3) yes
C18 H18A . 0.9300 no
C19 C20 . 1.420(3) yes
C20 C21 . 1.358(3) yes
C20 H20A . 0.9300 no
C21 H21A . 0.9300 no
S2 C22 . 1.7130(16) yes
S2 C25 . 1.7254(18) yes
C22 C23 . 1.387(3) yes
C22 H22A . 0.9300 no
C23 C24 . 1.424(3) yes
C24 C25 . 1.315(4) yes
C24 H24A . 0.9300 no
C25 H25A . 0.9300 no
S1B C21B . 1.712(2) yes
C21B H21B . 0.9300 no
S2B C25B . 1.710(2) yes
C25B H25B . 0.9300 no
